data_2103386
loop_
_publ_author_name
'Marsh, Richard E.'

_publ_section_title
;
 The space groups of point group <i>C</i>~3~: some corrections, some
 comments
;
_journal_issue 5
_journal_name_full 'Acta Crystallographica Section B'
_journal_page_first 893
_journal_page_last 899
_journal_paper_doi 10.1107/S0108768102011758
_journal_volume 58
_journal_year 2002
_chemical_formula_moiety 'C34 H32 N2 Nb2 O2, B F4, C H3 O2'
_chemical_formula_sum 'C35 H35 B F4 N3 Nb2 O4'
_space_group_crystal_system trigonal
_space_group_IT_number 155
_space_group_name_Hall 'P 3* 2'
_space_group_name_H-M_alt 'R 3 2 :R'
_cell_angle_alpha 74.98
_cell_angle_beta 74.98
_cell_angle_gamma 74.98
_cell_formula_units_Z 3
_cell_length_a 17.618
_cell_length_b 17.618
_cell_length_c 17.618
_cell_volume 4992.028
_cod_data_source_file bk0117.cif
_cod_data_source_block BENRAN
_cod_depositor_comments
;
 Updating space group information and adding the symmetry operation list
 after consulting the original publication.

 Antanas Vaitkus,
 2017-08-03

 Adding the _cell_formula_units_Z and _chemical_formula_moiety data items
 after consulting the original publication.

 Antanas Vaitkus,
 2017-08-03
;
_cod_original_sg_symbol_H-M 'R 32'
_cod_original_formula_sum 'C35 H35 N3 O4 B F4 Nb2'
_cod_database_code 2103386

loop_
_space_group_symop_id
_space_group_symop_operation_xyz
1 x,y,z
2 z,x,y
3 y,z,x
4 -y,-x,-z
5 -z,-y,-x
6 -x,-z,-y

loop_
_atom_site_label
_atom_site_fract_x
_atom_site_fract_y
_atom_site_fract_z
Nb1 0.57276 0.00392 -0.09216
O1 0.2538 -0.1082 -0.1972
N1 0.4520 0.0257 -0.0894
C1 0.4033 -0.0062 -0.1196
C2 0.4345 -0.0522 -0.1774
C3 0.3876 -0.0868 -0.2058
C4 0.3060 -0.0757 -0.1750
C5 0.2716 -0.0306 -0.1164
C6 0.3200 0.0036 -0.0888
C13 0.6270 -0.0104 -0.2318
C14 0.6929 -0.0080 -0.2012
C15 0.6799 0.0692 -0.1844
C16 0.6068 0.1134 -0.2046
C17 0.5742 0.0649 -0.2340
C18 0.5358 -0.0835 0.0385
C19 0.5382 -0.1247 -0.0217
C20 0.6192 -0.1414 -0.0638
C21 0.6660 -0.1108 -0.0298
C22 0.6162 -0.0754 0.0326
C33 0.2818 -0.1368 -0.2698
O3 0.0 0.2101 -0.2102
O4 0.0740 0.2858 -0.1807
N3 0.0494 0.2206 -0.1672
C35 0.0728 0.1523 -0.1013
B1 0.2500 0.2500 0.2500
B3 0.3968 0.3968 0.3968
F1 0.2076 0.2076 0.2076
F2 0.1741 0.2792 0.2766
F5 0.3549 0.3549 0.3549
F5' 0.4439 0.4439 0.4439
F6 0.4172 0.4606 0.3412
F6' 0.3894 0.4610 0.3363
